data_4104578
loop_
_publ_author_name
'Xiaoming Zeng'
'Guido D. Frey'
'Rei Kinjo'
'Bruno Donnadieu'
'Guy Bertrand'

_publ_contact_author 'Prof G. Bertrand'
_publ_contact_author_address
;
University of California
UCR-CNRS Joint Research Lab
(UMR 2282) 
Department of Chemistry
Riverside, CA 92521 USA 
;
_publ_contact_author_email ' guy.bertrand@ucr.edu '
_publ_section_title
;
 Synthesis of a Simplified Version of Stable Bulky and Rigid Cyclic
 (Alkyl)(amino)carbenes, and Catalytic Activity of the Ensuing Gold(I)
 Complex in the Three-Component Preparation of 1,2-Dihydroquinoline
 Derivatives
;
_journal_name_full 'Journal of the American Chemical Society'
_journal_page_first 8690
_journal_page_last 8696
_journal_paper_doi 10.1021/ja902051m
_journal_volume 131
_journal_year 2009
_chemical_formula_moiety 'C21 H24.50 N'
_chemical_formula_sum 'C21 H24.5 N'
_chemical_formula_weight 290.92
_chemical_melting_point 94
_chemical_name_common '2-ethyl-1,2 dihydro-1-methyl-4-phenyl-2-propylquinoline '
_chemical_name_systematic
;
 ?
;
_space_group_IT_number 14
_symmetry_cell_setting monoclinic
_symmetry_space_group_name_Hall '-P 2ybc'
_symmetry_space_group_name_H-M 'P 1 21/c 1'
_atom_sites_solution_hydrogens geom
_atom_sites_solution_primary direct
_atom_sites_solution_secondary difmap
_audit_creation_method SHELXL-97
_cell_angle_alpha 90.00
_cell_angle_beta 98.700(2)
_cell_angle_gamma 90.00
_cell_formula_units_Z 4
_cell_length_a 9.7579(17)
_cell_length_b 12.115(2)
_cell_length_c 14.384(3)
_cell_measurement_reflns_used 4106
_cell_measurement_temperature 100(2)
_cell_measurement_theta_max 28.8455
_cell_measurement_theta_min 2.2085
_cell_volume 1680.9(5)
_computing_cell_refinement 'Bruker  APEX2'
_computing_data_collection 'Bruker APEX2'
_computing_data_reduction 'Bruker SAINT'
_computing_molecular_graphics ORTEP3
_computing_publication_material 'Bruker SHELXTL'
_computing_structure_refinement 'SHELXL-97 (Sheldrick, 1997)'
_computing_structure_solution SIR92
_diffrn_ambient_temperature 100(2)
_diffrn_measured_fraction_theta_full 0.933
_diffrn_measured_fraction_theta_max 0.933
_diffrn_measurement_device_type 'Bruker APEX-II CCD'
_diffrn_measurement_method '\f and \w scans'
_diffrn_radiation_monochromator graphite
_diffrn_radiation_source 'fine-focus sealed tube'
_diffrn_radiation_type MoK\a
_diffrn_radiation_wavelength 0.71073
_diffrn_reflns_av_R_equivalents 0.0307
_diffrn_reflns_av_sigmaI/netI 0.0338
_diffrn_reflns_limit_h_max 12
_diffrn_reflns_limit_h_min -13
_diffrn_reflns_limit_k_max 15
_diffrn_reflns_limit_k_min -16
_diffrn_reflns_limit_l_max 19
_diffrn_reflns_limit_l_min -19
_diffrn_reflns_number 13906
_diffrn_reflns_theta_full 29.29
_diffrn_reflns_theta_max 29.29
_diffrn_reflns_theta_min 2.21
_exptl_absorpt_coefficient_mu 0.066
_exptl_absorpt_correction_T_max 0.9935
_exptl_absorpt_correction_T_min 0.9837
_exptl_absorpt_correction_type multi-scan
_exptl_absorpt_process_details 'SADABS, version 2004/1, Bruker (2004)'
_exptl_crystal_colour yellow
_exptl_crystal_density_diffrn 1.150
_exptl_crystal_description 'prism frag'
_exptl_crystal_F_000 630
_exptl_crystal_size_max 0.25
_exptl_crystal_size_mid 0.13
_exptl_crystal_size_min 0.10
_refine_diff_density_max 0.153
_refine_diff_density_min -0.400
_refine_diff_density_rms 0.063
_refine_ls_extinction_coef 0.003(3)
_refine_ls_extinction_expression Fc^*^=kFc[1+0.001xFc^2^\l^3^/sin(2\q)]^-1/4^
_refine_ls_extinction_method SHELXL
_refine_ls_goodness_of_fit_ref 1.045
_refine_ls_hydrogen_treatment constr
_refine_ls_matrix_type full
_refine_ls_number_parameters 281
_refine_ls_number_reflns 4288
_refine_ls_number_restraints 36
_refine_ls_restrained_S_all 1.046
_refine_ls_R_factor_all 0.0820
_refine_ls_R_factor_gt 0.0660
_refine_ls_shift/su_max 0.000
_refine_ls_shift/su_mean 0.000
_refine_ls_structure_factor_coef Fsqd
_refine_ls_weighting_details 'calc w=1/[\s^2^(Fo^2^)+(0.1037P)^2^+1.0383P] where P=(Fo^2^+2Fc^2^)/3'
_refine_ls_weighting_scheme calc
_refine_ls_wR_factor_gt 0.1882
_refine_ls_wR_factor_ref 0.1997
_reflns_number_gt 3386
_reflns_number_total 4288
_reflns_threshold_expression >2sigma(I)
_cod_data_source_file ja902051m_si_001_2.cif
_cod_data_source_block 11a
_cod_original_cell_volume 1680.8(5)
_cod_original_formula_sum 'C21 H24.50 N'
_cod_database_code 4104578

loop_
_symmetry_equiv_pos_as_xyz
'x, y, z'
'-x, y+1/2, -z+1/2'
'-x, -y, -z'
'x, -y-1/2, z-1/2'

loop_
_atom_site_label
_atom_site_type_symbol
_atom_site_fract_x
_atom_site_fract_y
_atom_site_fract_z
_atom_site_U_iso_or_equiv
_atom_site_adp_type
_atom_site_occupancy
_atom_site_symmetry_multiplicity
_atom_site_calc_flag
_atom_site_refinement_flags
_atom_site_disorder_assembly
_atom_site_disorder_group
N1A N 0.7108(11) 0.2398(11) 0.8885(8) 0.0180(13) Uani 0.50 1 d P A 1
C1A C 0.7692(10) 0.2910(10) 0.9727(10) 0.0164(17) Uani 0.50 1 d PU A 1
C2A C 0.7062(13) 0.1337(15) 0.8704(6) 0.0125(17) Uani 0.50 1 d P A 1
C7A C 0.7292(17) 0.0592(8) 0.9442(11) 0.021(2) Uani 0.50 1 d P A 1
C8A C 0.7940(8) 0.0901(8) 1.0388(8) 0.0186(16) Uani 0.50 1 d PU A 1
C9A C 0.8039(13) 0.2022(8) 1.0552(10) 0.0156(14) Uani 0.50 1 d P A 1
H9A H 0.8323 0.2275 1.1177 0.019 Uiso 0.50 1 calc PR A 1
C16A C 0.6929(13) 0.3113(13) 0.8039(10) 0.032(2) Uani 0.50 1 d PU A 1
H16A H 0.6959 0.3890 0.8232 0.048 Uiso 0.50 1 calc PR A 1
H16B H 0.6033 0.2955 0.7654 0.048 Uiso 0.50 1 calc PR A 1
H16C H 0.7677 0.2967 0.7671 0.048 Uiso 0.50 1 calc PR A 1
N1B N 0.7413(12) 0.2348(13) 0.8780(10) 0.034(3) Uani 0.50 1 d P A 2
C1B C 0.7962(11) 0.2848(11) 0.9764(10) 0.0234(19) Uani 0.50 1 d P A 2
C2B C 0.7092(18) 0.1175(17) 0.8662(10) 0.030(4) Uani 0.50 1 d P A 2
C7B C 0.7308(15) 0.0416(9) 0.9448(9) 0.0146(19) Uani 0.50 1 d PU A 2
C8B C 0.7696(8) 0.0975(9) 1.0391(8) 0.0184(16) Uani 0.50 1 d PU A 2
C9B C 0.8168(17) 0.2006(12) 1.0430(11) 0.039(4) Uani 0.50 1 d P A 2
H9B H 0.8735 0.2200 1.1003 0.046 Uiso 0.50 1 calc PR A 2
C16B C 0.7078(16) 0.3099(13) 0.8013(9) 0.053(4) Uani 0.50 1 d P A 2
H16D H 0.7412 0.3838 0.8208 0.079 Uiso 0.50 1 calc PR A 2
H16E H 0.6070 0.3119 0.7824 0.079 Uiso 0.50 1 calc PR A 2
H16F H 0.7521 0.2854 0.7481 0.079 Uiso 0.50 1 calc PR A 2
C3 C 0.66528(18) 0.08391(16) 0.77787(12) 0.0258(4) Uani 1 1 d . . .
H3 H 0.6507 0.1314 0.7247 0.031 Uiso 1 1 calc R A 1
C4 C 0.6464(2) -0.02891(17) 0.76304(13) 0.0302(4) Uani 1 1 d . A .
H4 H 0.6184 -0.0558 0.7010 0.036 Uiso 1 1 calc R . .
C5 C 0.6679(2) -0.10224(16) 0.83707(14) 0.0303(4) Uani 1 1 d . . .
H5 H 0.6539 -0.1791 0.8265 0.036 Uiso 1 1 calc R A .
C6 C 0.71019(18) -0.06223(15) 0.92759(13) 0.0248(4) Uani 1 1 d . A .
H6 H 0.7271 -0.1121 0.9790 0.030 Uiso 1 1 calc R B 1
C10 C 0.80457(19) 0.01796(14) 1.12160(12) 0.0232(4) Uani 1 1 d . . .
C11 C 0.69229(19) -0.03695(15) 1.15055(12) 0.0256(4) Uani 1 1 d . A .
H11 H 0.6019 -0.0276 1.1162 0.031 Uiso 1 1 calc R . .
C12 C 0.7120(2) -0.10500(15) 1.22914(13) 0.0278(4) Uani 1 1 d . . .
H12 H 0.6350 -0.1418 1.2484 0.033 Uiso 1 1 calc R A .
C13 C 0.8437(2) -0.11964(16) 1.27975(13) 0.0286(4) Uani 1 1 d . A .
H13 H 0.8570 -0.1668 1.3331 0.034 Uiso 1 1 calc R . .
C14 C 0.9555(2) -0.06496(16) 1.25187(13) 0.0289(4) Uani 1 1 d . . .
H14 H 1.0455 -0.0743 1.2867 0.035 Uiso 1 1 calc R A .
C15 C 0.9367(2) 0.00350(15) 1.17326(12) 0.0267(4) Uani 1 1 d . A .
H15 H 1.0139 0.0406 1.1546 0.032 Uiso 1 1 calc R . .
C17 C 0.6760(2) 0.37079(18) 1.00517(15) 0.0362(5) Uani 1 1 d . . .
H17A H 0.6644 0.4326 0.9597 0.043 Uiso 1 1 calc R A 1
H17B H 0.7221 0.4010 1.0659 0.043 Uiso 1 1 calc R A 1
C20 C 0.9176(2) 0.35036(14) 0.96712(13) 0.0263(4) Uani 1 1 d . . .
H20A H 0.9010 0.4151 0.9249 0.032 Uiso 1 1 calc R A 1
H20B H 0.9555 0.3781 1.0305 0.032 Uiso 1 1 calc R A 1
C21 C 1.0264(2) 0.27785(19) 0.93260(17) 0.0416(5) Uani 1 1 d . A .
H21A H 1.0457 0.2144 0.9760 0.050 Uiso 1 1 calc R C 1
H21B H 0.9878 0.2482 0.8700 0.050 Uiso 1 1 calc R C 1
C18A C 0.5348(8) 0.3323(5) 1.0186(5) 0.0247(12) Uani 0.50 1 d PU A 1
H18A H 0.4816 0.3948 1.0377 0.037 Uiso 0.50 1 calc PR A 1
H18B H 0.5432 0.2753 1.0675 0.037 Uiso 0.50 1 calc PR A 1
H18C H 0.4870 0.3016 0.9594 0.037 Uiso 0.50 1 calc PR A 1
C19A C 1.1575(3) 0.3338(2) 0.9253(2) 0.0186(6) Uani 0.50 1 d P A 1
H19A H 1.2214 0.2818 0.9022 0.028 Uiso 0.50 1 calc PR A 1
H19B H 1.1986 0.3612 0.9874 0.028 Uiso 0.50 1 calc PR A 1
H19C H 1.1401 0.3960 0.8815 0.028 Uiso 0.50 1 calc PR A 1
C18B C 0.5407(12) 0.3007(9) 1.0066(7) 0.064(3) Uani 0.50 1 d P A 2
H18D H 0.5093 0.2712 0.9427 0.076 Uiso 0.50 1 calc PR A 2
H18E H 0.5626 0.2371 1.0494 0.076 Uiso 0.50 1 calc PR A 2
C19B C 0.4406(15) 0.3574(9) 1.0336(9) 0.132(4) Uani 0.50 1 d P A 2
H19D H 0.3595 0.3097 1.0338 0.198 Uiso 0.50 1 calc PR A 2
H19E H 0.4163 0.4191 0.9902 0.198 Uiso 0.50 1 calc PR A 2
H19F H 0.4707 0.3861 1.0971 0.198 Uiso 0.50 1 calc PR A 2

loop_
_atom_site_aniso_label
_atom_site_aniso_U_11
_atom_site_aniso_U_22
_atom_site_aniso_U_33
_atom_site_aniso_U_23
_atom_site_aniso_U_13
_atom_site_aniso_U_12
N1A 0.025(3) 0.020(2) 0.010(3) 0.006(2) 0.004(2) -0.003(2)
C1A 0.016(3) 0.015(2) 0.017(2) 0.0054(14) 0.0003(17) -0.0027(17)
C2A 0.017(3) 0.019(6) 0.001(3) -0.001(2) -0.0001(17) -0.001(3)
C7A 0.031(3) 0.006(3) 0.027(3) -0.005(2) 0.006(2) -0.004(2)
C8A 0.020(2) 0.017(2) 0.019(2) -0.0005(13) 0.0027(17) -0.0004(17)
C9A 0.028(3) 0.011(3) 0.007(3) 0.005(2) 0.002(3) 0.0014(18)
C16A 0.034(2) 0.032(3) 0.030(3) 0.0035(18) 0.0044(18) -0.0033(17)
N1B 0.061(7) 0.030(3) 0.013(2) -0.001(2) 0.012(4) -0.019(4)
C1B 0.025(4) 0.024(3) 0.019(3) -0.0038(19) -0.005(3) 0.002(3)
C2B 0.039(5) 0.011(4) 0.042(6) -0.007(2) 0.010(3) -0.007(3)
C7B 0.018(2) 0.014(3) 0.012(2) 0.0016(18) 0.0016(14) -0.0003(18)
C8B 0.017(2) 0.020(2) 0.019(2) 0.0019(13) 0.0034(16) 0.0019(16)
C9B 0.064(7) 0.042(5) 0.012(4) -0.009(2) 0.011(3) -0.022(4)
C16B 0.100(9) 0.031(4) 0.018(3) 0.015(2) -0.018(4) -0.020(4)
C3 0.0269(8) 0.0336(10) 0.0170(8) -0.0013(7) 0.0035(6) -0.0034(7)
C4 0.0302(9) 0.0381(10) 0.0219(8) -0.0108(7) 0.0029(7) -0.0014(8)
C5 0.0333(10) 0.0249(9) 0.0322(10) -0.0105(7) 0.0028(8) 0.0004(7)
C6 0.0261(8) 0.0232(8) 0.0247(8) -0.0027(7) 0.0022(7) 0.0011(7)
C10 0.0333(9) 0.0183(8) 0.0178(8) -0.0001(6) 0.0031(7) -0.0020(7)
C11 0.0300(9) 0.0232(8) 0.0232(8) 0.0025(6) 0.0025(7) 0.0003(7)
C12 0.0312(9) 0.0246(9) 0.0285(9) 0.0057(7) 0.0070(7) 0.0000(7)
C13 0.0352(10) 0.0269(9) 0.0238(8) 0.0071(7) 0.0045(7) 0.0027(7)
C14 0.0306(9) 0.0309(9) 0.0242(9) 0.0013(7) 0.0007(7) 0.0022(8)
C15 0.0306(9) 0.0263(9) 0.0234(8) -0.0001(7) 0.0050(7) -0.0042(7)
C17 0.0384(11) 0.0382(11) 0.0327(10) 0.0086(8) 0.0082(8) 0.0003(9)
C20 0.0349(9) 0.0201(8) 0.0240(8) 0.0011(6) 0.0051(7) -0.0008(7)
C21 0.0426(12) 0.0413(12) 0.0425(12) 0.0022(9) 0.0121(10) 0.0104(10)
C18A 0.0225(17) 0.0249(18) 0.0278(19) -0.0014(15) 0.0074(14) 0.0076(14)
C19A 0.0155(13) 0.0117(13) 0.0320(17) 0.0029(12) 0.0145(12) -0.0019(11)
C18B 0.054(4) 0.085(7) 0.055(4) -0.027(4) 0.020(3) -0.017(5)
C19B 0.164(12) 0.096(7) 0.139(10) -0.004(7) 0.030(9) 0.001(8)

loop_
_atom_type_symbol
_atom_type_description
_atom_type_scat_dispersion_real
_atom_type_scat_dispersion_imag
_atom_type_scat_source
C C 0.0033 0.0016 'International Tables Vol C Tables 4.2.6.8 and 6.1.1.4'
H H 0.0000 0.0000 'International Tables Vol C Tables 4.2.6.8 and 6.1.1.4'
N N 0.0061 0.0033 'International Tables Vol C Tables 4.2.6.8 and 6.1.1.4'

loop_
_geom_angle_atom_site_label_1
_geom_angle_atom_site_label_2
_geom_angle_atom_site_label_3
_geom_angle
C2A N1A C1A 127.0(11)
C2A N1A C16A 114.4(11)
C1A N1A C16A 115.7(13)
N1A C1A C17 112.3(8)
N1A C1A C9A 110.9(10)
C17 C1A C9A 106.4(10)
N1A C1A C20 113.6(9)
C17 C1A C20 109.1(8)
C9A C1A C20 104.1(8)
N1A C2A C7A 119.3(11)
N1A C2A C3 125.6(10)
C7A C2A C3 114.8(14)
C2A C7A C8A 123.0(11)
C2A C7A C6 121.0(12)
C8A C7A C6 115.2(10)
C9A C8A C7A 114.9(10)
C9A C8A C10 116.9(9)
C7A C8A C10 124.8(8)
C8A C9A C1A 122.2(11)
C16B N1B C2B 120.7(14)
C16B N1B C1B 117.4(14)
C2B N1B C1B 121.5(12)
C9B C1B C20 115.4(10)
C9B C1B N1B 109.5(12)
C20 C1B N1B 107.7(10)
C9B C1B C17 108.7(11)
C20 C1B C17 107.2(8)
N1B C1B C17 108.1(8)
C3 C2B C7B 122.4(16)
C3 C2B N1B 115.9(13)
C7B C2B N1B 121.6(13)
C6 C7B C2B 117.9(12)
C6 C7B C8B 128.2(10)
C2B C7B C8B 113.8(11)
C9B C8B C7B 119.8(11)
C9B C8B C10 121.7(10)
C7B C8B C10 114.3(8)
C8B C9B C1B 130.2(14)
C2B C3 C4 117.3(9)
C2B C3 C2A 7.0(15)
C4 C3 C2A 123.8(6)
C5 C4 C3 120.91(17)
C4 C5 C6 119.15(17)
C7B C6 C5 122.3(6)
C7B C6 C7A 2.4(12)
C5 C6 C7A 120.2(6)
C11 C10 C15 118.88(16)
C11 C10 C8A 124.3(3)
C15 C10 C8A 116.8(3)
C11 C10 C8B 116.0(3)
C15 C10 C8B 124.9(3)
C8A C10 C8B 9.5(6)
C12 C11 C10 120.43(17)
C13 C12 C11 120.39(17)
C14 C13 C12 119.56(17)
C13 C14 C15 120.45(17)
C14 C15 C10 120.28(17)
C1A C17 C18A 117.9(5)
C1A C17 C18B 102.2(6)
C18A C17 C18B 15.8(4)
C1A C17 C1B 6.1(9)
C18A C17 C1B 122.3(5)
C18B C17 C1B 106.8(6)
C1B C20 C21 109.6(5)
C1B C20 C1A 7.5(9)
C21 C20 C1A 115.6(5)
C19A C21 C20 114.6(2)
C19B C18B C17 112.8(9)

loop_
_geom_bond_atom_site_label_1
_geom_bond_atom_site_label_2
_geom_bond_distance
N1A C2A 1.31(2)
N1A C1A 1.40(2)
N1A C16A 1.48(2)
C1A C17 1.451(13)
C1A C9A 1.599(16)
C1A C20 1.630(11)
C2A C7A 1.385(19)
C2A C3 1.461(13)
C7A C8A 1.460(18)
C7A C6 1.497(10)
C8A C9A 1.379(15)
C8A C10 1.469(11)
N1B C16B 1.43(2)
N1B C2B 1.46(3)
N1B C1B 1.56(2)
C1B C9B 1.393(19)
C1B C20 1.449(12)
C1B C17 1.667(13)
C2B C3 1.341(16)
C2B C7B 1.45(2)
C7B C6 1.292(11)
C7B C8B 1.512(17)
C8B C9B 1.330(19)
C8B C10 1.526(11)
C3 C4 1.391(3)
C4 C5 1.378(3)
C5 C6 1.392(3)
C10 C11 1.398(3)
C10 C15 1.398(3)
C11 C12 1.389(2)
C12 C13 1.389(3)
C13 C14 1.387(3)
C14 C15 1.392(3)
C17 C18A 1.494(8)
C17 C18B 1.572(11)
C20 C21 1.518(3)
C21 C19A 1.465(4)
C18B C19B 1.301(14)
